data_2225466
loop_
_publ_author_name
'Ramesh, P.'
'Akalya, R.'
'Chandramohan, A.'
'Ponnuswamy, M. N.'

_publ_section_title
;
 4-Aminopyridinium picrate
;
_journal_coeditor_code CI5057
_journal_issue 4
_journal_name_full 'Acta Crystallographica Section E'
_journal_page_first o1000
_journal_paper_doi 10.1107/S1600536810011050
_journal_volume 66
_journal_year 2010
_chemical_formula_iupac 'C5 H7 N2 +, C6 H2 N3 O7 -'
_chemical_formula_moiety 'C5 H7 N2 +, C6 H2 N3 O7 -'
_chemical_formula_sum 'C11 H9 N5 O7'
_chemical_formula_weight 323.23
_chemical_name_common '4-Aminopyridinium picrate'
_chemical_name_systematic
;
4-Aminopyridinium picrate
;
_space_group_IT_number 14
_symmetry_cell_setting monoclinic
_symmetry_space_group_name_Hall '-P 2ybc'
_symmetry_space_group_name_H-M 'P 1 21/c 1'
_atom_sites_solution_hydrogens geom
_atom_sites_solution_primary direct
_atom_sites_solution_secondary difmap
_audit_creation_method SHELXL-97
_cell_angle_alpha 90.00
_cell_angle_beta 104.162(5)
_cell_angle_gamma 90.00
_cell_formula_units_Z 4
_cell_length_a 8.5056(7)
_cell_length_b 11.3338(9)
_cell_length_c 14.3307(11)
_cell_measurement_reflns_used 1853
_cell_measurement_temperature 293(2)
_cell_measurement_theta_max 28.37
_cell_measurement_theta_min 2.32
_cell_volume 1339.50(19)
_computing_cell_refinement 'SAINT (Bruker, 2008)'
_computing_data_collection 'APEX2 (Bruker, 2008)'
_computing_data_reduction 'SAINT (Bruker, 2008)'
_computing_molecular_graphics 'ORTEP-3 (Farrugia, 1997)'
_computing_publication_material 'SHELXL97 (Sheldrick, 2008) and PLATON (Spek, 2009)'
_computing_structure_refinement 'SHELXL97 (Sheldrick, 2008)'
_computing_structure_solution 'SHELXS97 (Sheldrick, 2008)'
_diffrn_ambient_temperature 293(2)
_diffrn_measured_fraction_theta_full 1.000
_diffrn_measured_fraction_theta_max 0.988
_diffrn_measurement_device_type 'Bruker SMART APEXII area-detector diffractometer'
_diffrn_measurement_method '\w and \f scans'
_diffrn_radiation_monochromator graphite
_diffrn_radiation_source 'fine-focus sealed tube'
_diffrn_radiation_type MoK\a
_diffrn_radiation_wavelength 0.71073
_diffrn_reflns_av_R_equivalents 0.0260
_diffrn_reflns_av_sigmaI/netI 0.0203
_diffrn_reflns_limit_h_max 11
_diffrn_reflns_limit_h_min -11
_diffrn_reflns_limit_k_max 14
_diffrn_reflns_limit_k_min -15
_diffrn_reflns_limit_l_max 19
_diffrn_reflns_limit_l_min -18
_diffrn_reflns_number 12562
_diffrn_reflns_theta_full 25.00
_diffrn_reflns_theta_max 28.37
_diffrn_reflns_theta_min 2.32
_diffrn_standards_number 0
_exptl_absorpt_coefficient_mu 0.137
_exptl_absorpt_correction_T_max 0.978
_exptl_absorpt_correction_T_min 0.970
_exptl_absorpt_correction_type multi-scan
_exptl_absorpt_process_details '(SADABS; Bruker, 2008)'
_exptl_crystal_colour colourless
_exptl_crystal_density_diffrn 1.603
_exptl_crystal_density_method 'not measured'
_exptl_crystal_description Block
_exptl_crystal_F_000 664
_exptl_crystal_size_max 0.22
_exptl_crystal_size_mid 0.19
_exptl_crystal_size_min 0.16
_refine_diff_density_max 0.244
_refine_diff_density_min -0.175
_refine_ls_extinction_coef 0.022(2)
_refine_ls_extinction_expression Fc^*^=kFc[1+0.001xFc^2^\l^3^/sin(2\q)]^-1/4^
_refine_ls_extinction_method 'SHELXL97 (Sheldrick, 2008)'
_refine_ls_goodness_of_fit_ref 1.045
_refine_ls_hydrogen_treatment mixed
_refine_ls_matrix_type full
_refine_ls_number_parameters 221
_refine_ls_number_reflns 3311
_refine_ls_number_restraints 0
_refine_ls_restrained_S_all 1.045
_refine_ls_R_factor_all 0.0508
_refine_ls_R_factor_gt 0.0390
_refine_ls_shift/su_max 0.001
_refine_ls_shift/su_mean 0.000
_refine_ls_structure_factor_coef Fsqd
_refine_ls_weighting_details 'calc w=1/[\s^2^(Fo^2^)+(0.0464P)^2^+0.3813P] where P=(Fo^2^+2Fc^2^)/3'
_refine_ls_weighting_scheme calc
_refine_ls_wR_factor_gt 0.0999
_refine_ls_wR_factor_ref 0.1077
_reflns_number_gt 2637
_reflns_number_total 3311
_reflns_threshold_expression I>2\s(I)
_cod_data_source_file ci5057.cif
_cod_data_source_block I
_cod_depositor_comments
;
The following automatic conversions were performed:
'_symmetry_cell_setting' value 'Monoclinic' changed to 'monoclinic'
according to '/home/saulius/struct/CIF-dictionaries/cif_core.dic'
dictionary named 'cif_core.dic' version 2.4.1 from 2010-06-29.

Automatic conversion script
Id: cif_fix_enum 1527 2010-12-29 10:47:43Z saulius 
;
_cod_original_cell_volume 1339.50(18)
_cod_original_sg_symbol_H-M 'P 21/c'
_cod_database_code 2225466
_cod_database_fobs_code 2225466

loop_
_symmetry_equiv_pos_as_xyz
'x, y, z'
'-x, y+1/2, -z+1/2'
'-x, -y, -z'
'x, -y-1/2, z-1/2'

loop_
_atom_site_type_symbol
_atom_site_label
_atom_site_fract_x
_atom_site_fract_y
_atom_site_fract_z
_atom_site_U_iso_or_equiv
_atom_site_adp_type
_atom_site_calc_flag
_atom_site_refinement_flags
_atom_site_occupancy
_atom_site_disorder_assembly
_atom_site_disorder_group
O O1 0.87969(13) 0.03133(9) 0.06515(7) 0.0445(3) Uani d . 1 . .
O O2 0.97300(19) 0.02415(13) 0.25752(9) 0.0734(4) Uani d . 1 . .
O O3 1.20628(16) 0.09976(12) 0.31608(8) 0.0632(4) Uani d . 1 . .
O O4 1.35225(16) 0.45326(12) 0.18781(9) 0.0664(4) Uani d . 1 . .
O O5 1.23283(19) 0.50978(11) 0.04473(10) 0.0700(4) Uani d . 1 . .
O O6 0.92217(17) 0.22433(12) -0.16703(7) 0.0654(4) Uani d . 1 . .
O O7 0.76429(15) 0.11110(13) -0.11519(8) 0.0686(4) Uani d . 1 . .
N N1 0.37289(15) 0.09339(12) 0.03722(9) 0.0441(3) Uani d . 1 . .
H H1 0.293(2) 0.0390(18) 0.0159(15) 0.068(6) Uiso d . 1 . .
C C2 0.46638(18) 0.09158(14) 0.12753(11) 0.0463(4) Uani d . 1 . .
H H2 0.4515 0.0322 0.1694 0.056 Uiso calc R 1 . .
C C3 0.58135(18) 0.17420(14) 0.15875(11) 0.0458(4) Uani d . 1 . .
H H3 0.6451 0.1710 0.2215 0.055 Uiso calc R 1 . .
C C4 0.60534(17) 0.26532(13) 0.09690(10) 0.0396(3) Uani d . 1 . .
C C5 0.50530(19) 0.26449(15) 0.00273(11) 0.0481(4) Uani d . 1 . .
H H5 0.5164 0.3226 -0.0410 0.058 Uiso calc R 1 . .
C C6 0.39262(19) 0.17818(15) -0.02361(11) 0.0496(4) Uani d . 1 . .
H H6 0.3271 0.1781 -0.0859 0.060 Uiso calc R 1 . .
N N7 0.71790(19) 0.34716(14) 0.12736(12) 0.0543(4) Uani d . 1 . .
H H7A 0.774(3) 0.347(2) 0.1874(18) 0.083(7) Uiso d . 1 . .
H H7B 0.721(3) 0.404(2) 0.0858(16) 0.072(6) Uiso d . 1 . .
C C8 0.96034(15) 0.12354(11) 0.07454(9) 0.0325(3) Uani d . 1 . .
C C9 1.06752(16) 0.16121(11) 0.16521(9) 0.0338(3) Uani d . 1 . .
C C10 1.15984(17) 0.26074(12) 0.17653(9) 0.0364(3) Uani d . 1 . .
H H10 1.2267 0.2793 0.2364 0.044 Uiso calc R 1 . .
C C11 1.15372(17) 0.33411(11) 0.09862(9) 0.0356(3) Uani d . 1 . .
C C12 1.05870(16) 0.30622(11) 0.00840(9) 0.0346(3) Uani d . 1 . .
H H12 1.0567 0.3554 -0.0438 0.041 Uiso calc R 1 . .
C C13 0.96746(15) 0.20496(11) -0.00293(8) 0.0327(3) Uani d . 1 . .
N N14 1.08227(17) 0.08920(11) 0.25121(8) 0.0442(3) Uani d . 1 . .
N N15 1.25248(16) 0.43901(11) 0.11136(9) 0.0455(3) Uani d . 1 . .
N N16 0.87848(15) 0.17853(11) -0.10042(8) 0.0400(3) Uani d . 1 . .

loop_
_atom_site_aniso_label
_atom_site_aniso_U_11
_atom_site_aniso_U_22
_atom_site_aniso_U_33
_atom_site_aniso_U_12
_atom_site_aniso_U_13
_atom_site_aniso_U_23
O1 0.0511(6) 0.0403(6) 0.0398(5) -0.0122(5) 0.0065(4) 0.0028(4)
O2 0.1011(11) 0.0720(9) 0.0468(7) -0.0287(8) 0.0177(7) 0.0152(6)
O3 0.0769(8) 0.0652(8) 0.0380(6) 0.0098(6) -0.0041(6) 0.0119(5)
O4 0.0691(8) 0.0613(8) 0.0600(7) -0.0231(6) -0.0010(6) -0.0163(6)
O5 0.1005(11) 0.0484(7) 0.0610(8) -0.0287(7) 0.0195(7) 0.0038(6)
O6 0.0881(9) 0.0751(8) 0.0285(5) -0.0328(7) 0.0058(5) 0.0052(5)
O7 0.0656(8) 0.0859(9) 0.0437(6) -0.0384(7) -0.0070(5) 0.0073(6)
N1 0.0392(6) 0.0432(7) 0.0462(7) -0.0040(6) 0.0036(5) -0.0038(5)
C2 0.0447(8) 0.0427(8) 0.0476(8) -0.0033(7) 0.0037(6) 0.0092(6)
C3 0.0437(8) 0.0485(9) 0.0393(7) -0.0047(7) -0.0010(6) 0.0064(6)
C4 0.0370(7) 0.0388(7) 0.0434(7) 0.0002(6) 0.0103(6) -0.0004(6)
C5 0.0498(8) 0.0520(9) 0.0413(8) -0.0002(7) 0.0090(6) 0.0107(7)
C6 0.0475(8) 0.0611(10) 0.0363(7) 0.0000(7) 0.0025(6) 0.0014(7)
N7 0.0582(9) 0.0496(8) 0.0526(8) -0.0150(7) 0.0087(7) 0.0019(7)
C8 0.0353(6) 0.0326(6) 0.0303(6) 0.0013(5) 0.0090(5) -0.0008(5)
C9 0.0420(7) 0.0331(6) 0.0267(6) 0.0048(5) 0.0094(5) 0.0013(5)
C10 0.0440(7) 0.0366(7) 0.0266(6) 0.0026(6) 0.0046(5) -0.0065(5)
C11 0.0424(7) 0.0304(6) 0.0344(6) -0.0039(5) 0.0103(5) -0.0060(5)
C12 0.0431(7) 0.0317(6) 0.0296(6) -0.0004(5) 0.0102(5) 0.0006(5)
C13 0.0366(7) 0.0342(6) 0.0260(6) -0.0004(5) 0.0053(5) -0.0006(5)
N14 0.0647(8) 0.0376(6) 0.0309(6) 0.0053(6) 0.0130(5) 0.0027(5)
N15 0.0547(7) 0.0380(6) 0.0451(7) -0.0098(6) 0.0147(6) -0.0108(5)
N16 0.0461(7) 0.0396(6) 0.0306(5) -0.0053(5) 0.0021(5) 0.0023(5)

loop_
_atom_type_symbol
_atom_type_description
_atom_type_scat_dispersion_real
_atom_type_scat_dispersion_imag
_atom_type_scat_source
C C 0.0033 0.0016 'International Tables Vol C Tables 4.2.6.8 and 6.1.1.4'
H H 0.0000 0.0000 'International Tables Vol C Tables 4.2.6.8 and 6.1.1.4'
N N 0.0061 0.0033 'International Tables Vol C Tables 4.2.6.8 and 6.1.1.4'
O O 0.0106 0.0060 'International Tables Vol C Tables 4.2.6.8 and 6.1.1.4'

loop_
_geom_angle_atom_site_label_1
_geom_angle_atom_site_label_2
_geom_angle_atom_site_label_3
_geom_angle_site_symmetry_1
_geom_angle_site_symmetry_3
_geom_angle
_geom_angle_publ_flag
C6 N1 C2 . . 120.05(13) ?
C6 N1 H1 . . 118.0(13) ?
C2 N1 H1 . . 121.9(13) ?
N1 C2 C3 . . 121.28(14) ?
N1 C2 H2 . . 119.4 ?
C3 C2 H2 . . 119.4 ?
C2 C3 C4 . . 120.36(14) ?
C2 C3 H3 . . 119.8 ?
C4 C3 H3 . . 119.8 ?
N7 C4 C3 . . 120.62(14) ?
N7 C4 C5 . . 122.52(15) ?
C3 C4 C5 . . 116.85(13) ?
C6 C5 C4 . . 119.43(14) ?
C6 C5 H5 . . 120.3 ?
C4 C5 H5 . . 120.3 ?
N1 C6 C5 . . 122.02(14) ?
N1 C6 H6 . . 119.0 ?
C5 C6 H6 . . 119.0 ?
C4 N7 H7A . . 119.8(16) ?
C4 N7 H7B . . 115.0(14) ?
H7A N7 H7B . . 125(2) ?
O1 C8 C13 . . 125.23(12) ?
O1 C8 C9 . . 123.57(12) ?
C13 C8 C9 . . 111.14(11) ?
C10 C9 C8 . . 124.47(11) ?
C10 C9 N14 . . 115.81(12) ?
C8 C9 N14 . . 119.71(12) ?
C9 C10 C11 . . 119.70(12) ?
C9 C10 H10 . . 120.1 ?
C11 C10 H10 . . 120.1 ?
C10 C11 C12 . . 121.01(12) ?
C10 C11 N15 . . 119.22(12) ?
C12 C11 N15 . . 119.74(12) ?
C13 C12 C11 . . 119.06(12) ?
C13 C12 H12 . . 120.5 ?
C11 C12 H12 . . 120.5 ?
C12 C13 N16 . . 115.72(11) ?
C12 C13 C8 . . 124.57(11) ?
N16 C13 C8 . . 119.67(11) ?
O2 N14 O3 . . 122.46(13) ?
O2 N14 C9 . . 119.79(13) ?
O3 N14 C9 . . 117.73(13) ?
O4 N15 O5 . . 122.97(14) ?
O4 N15 C11 . . 118.57(13) ?
O5 N15 C11 . . 118.46(13) ?
O7 N16 O6 . . 121.00(12) ?
O7 N16 C13 . . 120.38(11) ?
O6 N16 C13 . . 118.61(11) ?

loop_
_geom_bond_atom_site_label_1
_geom_bond_atom_site_label_2
_geom_bond_site_symmetry_2
_geom_bond_distance
_geom_bond_publ_flag
O1 C8 . 1.2392(16) ?
O2 N14 . 1.2069(18) ?
O3 N14 . 1.2293(17) ?
O4 N15 . 1.2214(17) ?
O5 N15 . 1.2267(18) ?
O6 N16 . 1.2216(15) ?
O7 N16 . 1.2130(16) ?
N1 C6 . 1.335(2) ?
N1 C2 . 1.3432(19) ?
N1 H1 . 0.91(2) ?
C2 C3 . 1.349(2) ?
C2 H2 . 0.93 ?
C3 C4 . 1.408(2) ?
C3 H3 . 0.93 ?
C4 N7 . 1.328(2) ?
C4 C5 . 1.408(2) ?
C5 C6 . 1.357(2) ?
C5 H5 . 0.93 ?
C6 H6 . 0.93 ?
N7 H7A . 0.88(2) ?
N7 H7B . 0.88(2) ?
C8 C13 . 1.4562(17) ?
C8 C9 . 1.4568(17) ?
C9 C10 . 1.3613(19) ?
C9 N14 . 1.4578(17) ?
C10 C11 . 1.3829(19) ?
C10 H10 . 0.93 ?
C11 C12 . 1.3832(18) ?
C11 N15 . 1.4413(17) ?
C12 C13 . 1.3726(18) ?
C12 H12 . 0.93 ?
C13 N16 . 1.4481(16) ?

loop_
_geom_hbond_atom_site_label_D
_geom_hbond_atom_site_label_H
_geom_hbond_atom_site_label_A
_geom_hbond_site_symmetry_A
_geom_hbond_distance_DH
_geom_hbond_distance_HA
_geom_hbond_distance_DA
_geom_hbond_angle_DHA
N1 H1 O1 3_655 0.91(2) 1.82(2) 2.6877(16) 158(2)
N1 H1 O7 3_655 0.91(2) 2.34(2) 2.9359(19) 122(2)
N7 H7A O6 4_566 0.88(2) 2.30(3) 3.139(2) 160(2)
N7 H7B O5 3_765 0.88(2) 2.23(2) 3.065(2) 158(2)
C2 H2 O4 2_745 0.93 2.47 3.1373(19) 129
C2 H2 O7 3_655 0.93 2.43 2.9980(19) 119

loop_
_geom_torsion_atom_site_label_1
_geom_torsion_atom_site_label_2
_geom_torsion_atom_site_label_3
_geom_torsion_atom_site_label_4
_geom_torsion_site_symmetry_1
_geom_torsion_site_symmetry_2
_geom_torsion_site_symmetry_3
_geom_torsion_site_symmetry_4
_geom_torsion
_geom_torsion_publ_flag
C6 N1 C2 C3 . . . . -0.1(2) ?
N1 C2 C3 C4 . . . . 0.4(2) ?
C2 C3 C4 N7 . . . . 179.73(16) ?
C2 C3 C4 C5 . . . . -0.4(2) ?
N7 C4 C5 C6 . . . . -179.98(16) ?
C3 C4 C5 C6 . . . . 0.2(2) ?
C2 N1 C6 C5 . . . . -0.2(2) ?
C4 C5 C6 N1 . . . . 0.1(2) ?
O1 C8 C9 C10 . . . . 178.44(13) ?
C13 C8 C9 C10 . . . . 1.22(18) ?
O1 C8 C9 N14 . . . . -0.7(2) ?
C13 C8 C9 N14 . . . . -177.89(11) ?
C8 C9 C10 C11 . . . . 0.7(2) ?
N14 C9 C10 C11 . . . . 179.83(12) ?
C9 C10 C11 C12 . . . . -1.9(2) ?
C9 C10 C11 N15 . . . . -179.76(12) ?
C10 C11 C12 C13 . . . . 1.1(2) ?
N15 C11 C12 C13 . . . . 178.88(12) ?
C11 C12 C13 N16 . . . . -176.65(12) ?
C11 C12 C13 C8 . . . . 1.1(2) ?
O1 C8 C13 C12 . . . . -179.30(13) ?
C9 C8 C13 C12 . . . . -2.13(18) ?
O1 C8 C13 N16 . . . . -1.6(2) ?
C9 C8 C13 N16 . . . . 175.54(11) ?
C10 C9 N14 O2 . . . . 155.92(14) ?
C8 C9 N14 O2 . . . . -24.9(2) ?
C10 C9 N14 O3 . . . . -22.44(18) ?
C8 C9 N14 O3 . . . . 156.74(13) ?
C10 C11 N15 O4 . . . . 8.1(2) ?
C12 C11 N15 O4 . . . . -169.71(13) ?
C10 C11 N15 O5 . . . . -172.10(14) ?
C12 C11 N15 O5 . . . . 10.1(2) ?
C12 C13 N16 O7 . . . . -160.64(14) ?
C8 C13 N16 O7 . . . . 21.5(2) ?
C12 C13 N16 O6 . . . . 20.26(19) ?
C8 C13 N16 O6 . . . . -157.61(14) ?
